data_9013188
loop_
_publ_author_name
'Gatta, G. D.'
'Rotiroti, N.'
'Ballaran, T. B.'
'Pavese, A.'

_publ_section_title
;
 Leucite at high pressure: Elastic behavior, phase stability,
 and petrological implications
 Note: P = 0.38 GPa
;
_journal_name_full 'American Mineralogist'
_journal_page_first 1588
_journal_page_last 1596
_journal_paper_doi 10.2138/am.2008.2932
_journal_volume 93
_journal_year 2008
_chemical_compound_source 'Sabatini volcanic district, Lazium, Italy'
_chemical_formula_sum 'Al0.99 Fe0.009 K0.948 Na0.026 O6 Si2.001'
_chemical_name_mineral Leucite
_space_group_IT_number 88
_symmetry_space_group_name_Hall '-I 4ad'
_symmetry_space_group_name_H-M 'I 41/a :2'
_cell_angle_alpha 90
_cell_angle_beta 90
_cell_angle_gamma 90
_cell_formula_units_Z 16
_cell_length_a 13.053
_cell_length_b 13.053
_cell_length_c 13.732
_cell_volume 2339.669
_database_code_amcsd 0004675
_diffrn_ambient_pressure 3.8e+05
_exptl_crystal_density_diffrn 2.465
_cod_original_sg_symbol_H-M 'I 41/a'
_cod_original_formula_sum 'K.948 Na.026 (Fe.009 Al.99 Si2.001) O6'
_cod_database_code 9013188

loop_
_space_group_symop_operation_xyz
x,y,z
1/2+x,1/2+y,1/2+z
3/4+y,1/4-x,1/4-z
1/4+y,3/4-x,3/4-z
3/4-y,1/4+x,1/4+z
1/4-y,3/4+x,3/4+z
1/2+x,y,1/2-z
+x,1/2+y,-z
1/2-x,-y,1/2+z
-x,1/2-y,+z
3/4-y,3/4+x,3/4-z
1/4-y,1/4+x,1/4-z
3/4+y,3/4-x,3/4+z
1/4+y,1/4-x,1/4+z
-x,-y,-z
1/2-x,1/2-y,1/2-z

loop_
_atom_site_label
_atom_site_fract_x
_atom_site_fract_y
_atom_site_fract_z
_atom_site_occupancy
_atom_site_U_iso_or_equiv
_atom_site_type_symbol
_atom_site_attached_hydrogens
KK 0.36600 0.36480 0.11490 0.94800 0.05200 K 0
NaK 0.36600 0.36480 0.11490 0.02600 0.05200 Na 0
FeT1 0.05690 0.39700 0.16690 0.00300 0.00940 Fe 0
AlT1 0.05690 0.39700 0.16690 0.33000 0.00940 Al 0
SiT1 0.05690 0.39700 0.16690 0.66700 0.00940 Si 0
FeT2 0.16900 0.61050 0.12730 0.00300 0.00940 Fe 0
AlT2 0.16900 0.61050 0.12730 0.33000 0.00940 Al 0
SiT2 0.16900 0.61050 0.12730 0.66700 0.00940 Si 0
FeT3 0.39260 0.64140 0.08640 0.00300 0.00940 Fe 0
AlT3 0.39260 0.64140 0.08640 0.33000 0.00940 Al 0
SiT3 0.39260 0.64140 0.08640 0.66700 0.00940 Si 0
O1 0.13080 0.31370 0.11030 1.00000 0.01600 O 0
O2 0.09000 0.51140 0.12950 1.00000 0.01600 O 0
O3 0.14380 0.67940 0.22610 1.00000 0.01600 O 0
O4 0.12790 0.68510 0.03580 1.00000 0.01600 O 0
O5 0.28960 0.57250 0.11970 1.00000 0.01600 O 0
O6 0.48380 0.61490 0.16590 1.00000 0.01600 O 0

loop_
_cod_changelog_entry_id
_cod_changelog_entry_author
_cod_changelog_entry_date
_cod_changelog_entry_text
1
;cod-tools version 3.8.0
Id: cif_guess_AMCSD_atom_types 9581 2023-05-17 12:35:41Z saulius
;
2023-05-23T09:20:52+03:00
;Derived atom types and hydrogen counts
from atom names that follow the AMCSD naming convention
(Wat == water, O-H == hydroxyl).
;

loop_
_cod_related_entry_id
_cod_related_entry_database
_cod_related_entry_code
1 AMCSD 0004675
